data_9013337
loop_
_publ_author_name
'Sokolova, E.'
'Hawthorne, F. C.'

_publ_section_title
;The crystal chemistry of the scapolite-group minerals. I. crystal structure
 and long-range order Locality: Sluydyanka, Russia Note: S15
;
_journal_name_full 'The Canadian Mineralogist'
_journal_page_first 1527
_journal_page_last 1554
_journal_paper_doi 10.3749/canmin.46.6.1527
_journal_volume 46
_journal_year 2008
_chemical_compound_source 'Sluydyanka, Russia'
_chemical_formula_sum 'C2.76 Al5.12 Ca3.08 Cl0.02 K0.04 Na0.88 O53.44 S0.29 Si6.88'
_chemical_name_mineral Scapolite
_space_group_IT_number 86
_symmetry_space_group_name_Hall '-P 4bc'
_symmetry_space_group_name_H-M 'P 42/n :2'
_cell_angle_alpha 90
_cell_angle_beta 90
_cell_angle_gamma 90
_cell_length_a 12.1674
_cell_length_b 12.1674
_cell_length_c 7.5779
_cell_formula_units_Z 2
_cell_volume 1121.875
_database_code_amcsd 0006228
_exptl_crystal_density_diffrn 4.070
_cod_original_sg_symbol_H-M 'P 42/n'
_cod_original_formula_sum '(Na.88 Ca3.08 K.04) (Al5.12 Si6.88) O53.44 Cl.02 C2.76 S.29'
_cod_database_code 9013337

loop_
_space_group_symop_operation_xyz
x,y,z
y,1/2-x,1/2-z
-y,1/2+x,1/2+z
1/2+x,1/2+y,-z
1/2-x,1/2-y,z
1/2-y,x,1/2-z
1/2+y,-x,1/2+z
-x,-y,-z

loop_
_atom_site_label
_atom_site_fract_x
_atom_site_fract_y
_atom_site_fract_z
_atom_site_occupancy
_atom_site_U_iso_or_equiv
Na 0.10789 0.03277 0.74730 0.22000 0.02510
Ca 0.10789 0.03277 0.74730 0.77000 0.02510
K 0.10789 0.03277 0.74730 0.01000 0.02510
Al1 0.58924 0.65822 0.74950 0.26000 0.00960
Si1 0.58924 0.65822 0.74950 0.74000 0.00960
Si2 0.90941 0.16380 0.54390 0.40000 0.01110
Al2 0.90941 0.16380 0.54390 0.60000 0.01110
Si3 0.66248 0.08902 0.45780 0.58000 0.01010
Al3 0.66248 0.08902 0.45780 0.42000 0.01010
O1 0.70850 0.59870 0.75040 1.00000 0.01730
O2 0.93650 0.12270 0.75250 1.00000 0.01650
O3 0.59980 0.19790 0.54480 1.00000 0.01960
O4 0.79890 0.09920 0.45790 1.00000 0.01930
O5 0.61530 0.98380 0.92250 1.00000 0.02200
O6 0.51780 0.61600 0.92390 1.00000 0.02210
Cl 0.25000 0.25000 0.75000 0.02000 0.01800
C 0.26800 0.25000 0.75300 0.69000 0.03400
O12 0.26800 0.25000 0.75300 0.69000 0.03400
O13 0.26800 0.25000 0.75300 0.69000 0.03400
O14 0.26800 0.25000 0.75300 0.69000 0.03400
S 0.25000 0.25000 0.75000 0.29000 0.01800
O15 0.25000 0.25000 0.75000 0.29000 0.01800
O16 0.25000 0.25000 0.75000 0.29000 0.01800
O17 0.25000 0.25000 0.75000 0.29000 0.01800
O18 0.25000 0.25000 0.75000 0.29000 0.01800
O7 0.37400 0.26700 0.73800 1.00000 0.04600
O8 0.20800 0.33800 0.74400 1.00000 0.06500
O9 0.23400 0.15200 0.74200 1.00000 0.05000
O10 0.34900 0.27100 0.84700 1.00000 0.04100
O11 0.34400 0.26400 0.64000 1.00000 0.03100

loop_
_cod_related_entry_id
_cod_related_entry_database
_cod_related_entry_code
1 AMCSD 0006228
